data_7117103
loop_
_publ_author_name
'Baddigam Kiran Reddy'
'Santosh C. Gadekar'
'Venkataramanarao G. Anand'

_publ_section_title
;
 Non-covalent composites of antiaromatic isophlorin-fullerene
;
_journal_name_full Chem.Commun.
_journal_page_first 8276
_journal_paper_doi 10.1039/C5cc00771B
_journal_volume 51
_journal_year 2015
_chemical_formula_moiety 'C44 H18 F10 O4, 2(C H Cl3)'
_chemical_formula_sum 'C46 H20 Cl6 F10 O4'
_chemical_formula_weight 1039.32
_chemical_name_systematic
;
 ?
;
_space_group_crystal_system monoclinic
_space_group_IT_number 14
_space_group_name_Hall '-P 2ybc'
_space_group_name_H-M_alt 'P 1 21/c 1'
_symmetry_space_group_name_Hall '-P 2ybc'
_symmetry_space_group_name_H-M 'P 1 21/c 1'
_atom_sites_solution_hydrogens geom
_audit_creation_method SHELXL-2013
_audit_update_record
;
2015-03-13 deposited with the CCDC.
2015-04-06 downloaded from the CCDC.
;
_cell_angle_alpha 90
_cell_angle_beta 102.531(2)
_cell_angle_gamma 90
_cell_formula_units_Z 2
_cell_length_a 10.3234(9)
_cell_length_b 15.5838(14)
_cell_length_c 13.5017(12)
_cell_measurement_reflns_used 9948
_cell_measurement_temperature 100(2)
_cell_measurement_theta_max 28.29
_cell_measurement_theta_min 2.41
_cell_volume 2120.4(3)
_computing_cell_refinement 'Bruker SAINT'
_computing_data_collection 'Bruker APEX2'
_computing_data_reduction 'Bruker SAINT'
_computing_molecular_graphics 'Bruker SHELXTL'
_computing_publication_material 'Bruker SHELXTL'
_computing_structure_refinement 'SHELXL-2013 (Sheldrick, 2013)'
_computing_structure_solution 'SHELXS-97 (Sheldrick 2008)'
_diffrn_ambient_temperature 100(2)
_diffrn_measured_fraction_theta_full 1.000
_diffrn_measured_fraction_theta_max 1.000
_diffrn_measurement_device_type 'Bruker APEX-II CCD'
_diffrn_measurement_method '\f and \w scans'
_diffrn_radiation_type MoK\a
_diffrn_radiation_wavelength 0.71073
_diffrn_reflns_av_R_equivalents 0.0560
_diffrn_reflns_av_unetI/netI 0.0297
_diffrn_reflns_Laue_measured_fraction_full 1.000
_diffrn_reflns_Laue_measured_fraction_max 1.000
_diffrn_reflns_limit_h_max 12
_diffrn_reflns_limit_h_min -12
_diffrn_reflns_limit_k_max 19
_diffrn_reflns_limit_k_min -19
_diffrn_reflns_limit_l_max 16
_diffrn_reflns_limit_l_min -14
_diffrn_reflns_number 34313
_diffrn_reflns_point_group_measured_fraction_full 1.000
_diffrn_reflns_point_group_measured_fraction_max 1.000
_diffrn_reflns_theta_full 25.242
_diffrn_reflns_theta_max 26.368
_diffrn_reflns_theta_min 2.021
_exptl_absorpt_coefficient_mu 0.496
_exptl_absorpt_correction_T_max 0.971
_exptl_absorpt_correction_T_min 0.937
_exptl_absorpt_correction_type multi-scan
_exptl_absorpt_process_details 'multi-scan absorption correction'
_exptl_crystal_colour yelloishgreen
_exptl_crystal_density_diffrn 1.628
_exptl_crystal_description Rectangular
_exptl_crystal_F_000 1040.0
_exptl_crystal_size_max 0.220
_exptl_crystal_size_mid 0.110
_exptl_crystal_size_min 0.060
_refine_diff_density_max 0.686
_refine_diff_density_min -0.668
_refine_diff_density_rms 0.063
_refine_ls_extinction_coef .
_refine_ls_extinction_method none
_refine_ls_goodness_of_fit_ref 1.268
_refine_ls_hydrogen_treatment constr
_refine_ls_matrix_type full
_refine_ls_number_parameters 298
_refine_ls_number_reflns 4335
_refine_ls_number_restraints 84
_refine_ls_restrained_S_all 1.256
_refine_ls_R_factor_all 0.0475
_refine_ls_R_factor_gt 0.0408
_refine_ls_shift/su_max 0.007
_refine_ls_shift/su_mean 0.001
_refine_ls_structure_factor_coef Fsqd
_refine_ls_weighting_details 'w=1/[\s^2^(Fo^2^)+(0.1000P)^2^] where P=(Fo^2^+2Fc^2^)/3'
_refine_ls_weighting_scheme calc
_refine_ls_wR_factor_gt 0.1460
_refine_ls_wR_factor_ref 0.1549
_reflns_Friedel_coverage 0.000
_reflns_Friedel_fraction_full .
_reflns_Friedel_fraction_max .
_reflns_number_gt 3757
_reflns_number_total 4335
_reflns_threshold_expression 'I > 2\s(I)'
_cod_data_source_file c5cc00771b2.cif
_cod_data_source_block 4
_cod_depositor_comments
;
The following automatic conversions were performed:
'__computing_molecular_graphics' tag replaced with
'_computing_molecular_graphics'.

Automatic conversion script
Id: cif_correct_tags 1440 2010-10-19 06:21:57Z saulius 
;
_cod_database_code 7117103
_shelx_space_group_comment
;
The symmetry employed for this shelxl refinement is uniquely defined
by the following loop, which should always be used as a source of
symmetry information in preference to the above space-group names.
They are only intended as comments.
;
_shelxl_version_number 2013-4

loop_
_space_group_symop_operation_xyz
'x, y, z'
'-x, y+1/2, -z+1/2'
'-x, -y, -z'
'x, -y-1/2, z-1/2'

loop_
_atom_site_label
_atom_site_type_symbol
_atom_site_fract_x
_atom_site_fract_y
_atom_site_fract_z
_atom_site_U_iso_or_equiv
_atom_site_adp_type
_atom_site_occupancy
_atom_site_site_symmetry_order
_atom_site_calc_flag
_atom_site_refinement_flags_posn
_atom_site_refinement_flags_adp
_atom_site_refinement_flags_occupancy
_atom_site_disorder_assembly
_atom_site_disorder_group
Cl2 Cl 0.68487(7) 0.89417(4) 0.73041(5) 0.0484(2) Uani 1 1 d . U . . .
Cl3 Cl 0.83652(7) 1.03875(4) 0.69246(6) 0.0570(2) Uani 1 1 d . U . . .
Cl1 Cl 0.81708(8) 0.89020(5) 0.56366(5) 0.0590(3) Uani 1 1 d . U . . .
F1 F 0.52060(12) -0.04098(7) 0.10164(8) 0.0279(3) Uani 1 1 d . U . . .
F5 F 0.88761(12) -0.15343(8) 0.33380(9) 0.0318(3) Uani 1 1 d . U . . .
F2 F 0.61636(13) -0.10618(7) -0.05374(8) 0.0287(3) Uani 1 1 d . U . . .
F3 F 0.84680(12) -0.19471(8) -0.01542(8) 0.0288(3) Uani 1 1 d . U . . .
O2 O 0.62864(12) 0.05494(7) 0.41991(9) 0.0139(3) Uani 1 1 d . U . . .
O1 O 0.48705(12) -0.11053(7) 0.41351(9) 0.0133(3) Uani 1 1 d . U . . .
F4 F 0.98542(12) -0.21487(9) 0.17766(9) 0.0378(3) Uani 1 1 d . U . . .
C4 C 0.55381(18) -0.12634(10) 0.33670(13) 0.0141(4) Uani 1 1 d . U . . .
C5 C 0.64080(17) -0.06436(11) 0.30742(12) 0.0142(4) Uani 1 1 d . U . . .
C9 C 0.69163(17) 0.13453(11) 0.43686(13) 0.0146(4) Uani 1 1 d . U . . .
C1 C 0.41465(17) -0.18457(10) 0.42145(13) 0.0140(4) Uani 1 1 d . U . . .
C22 C 0.70056(18) -0.09543(10) 0.22210(13) 0.0151(4) Uani 1 1 d . U . . .
C11 C 0.75184(18) 0.27216(10) 0.52097(13) 0.0160(4) Uani 1 1 d . U . . .
C21 C 0.63482(18) -0.08445(11) 0.12209(13) 0.0172(4) Uani 1 1 d . U . . .
C6 C 0.67676(17) 0.01519(11) 0.34298(12) 0.0147(4) Uani 1 1 d . U . . .
C20 C 0.6826(2) -0.11736(11) 0.04177(14) 0.0189(4) Uani 1 1 d . U . . .
C10 C 0.67072(17) 0.19165(11) 0.50787(13) 0.0144(4) Uani 1 1 d . U . . .
C3 C 0.52419(18) -0.20697(11) 0.29848(13) 0.0177(4) Uani 1 1 d . U . . .
H3 H 0.5561 -0.2325 0.2463 0.021 Uiso 1 1 calc R U . . .
C7 C 0.77041(19) 0.07099(11) 0.31253(13) 0.0186(4) Uani 1 1 d . U . . .
H7 H 0.8165 0.0599 0.2619 0.022 Uiso 1 1 calc R U . . .
C2 C 0.43635(19) -0.24413(11) 0.35282(13) 0.0179(4) Uani 1 1 d . U . . .
H2 H 0.4000 -0.2989 0.3436 0.022 Uiso 1 1 calc R U . . .
C16 C 0.85400(18) 0.28038(11) 0.60672(14) 0.0190(4) Uani 1 1 d . U . . .
H16 H 0.8723 0.2354 0.6529 0.023 Uiso 1 1 calc R U . . .
C19 C 0.8007(2) -0.16207(11) 0.06155(14) 0.0207(4) Uani 1 1 d . U . . .
C8 C 0.78072(19) 0.14277(11) 0.36974(13) 0.0189(4) Uani 1 1 d . U . . .
H8 H 0.8359 0.1893 0.3661 0.023 Uiso 1 1 calc R U . . .
C15 C 0.9288(2) 0.35503(12) 0.62399(15) 0.0229(4) Uani 1 1 d . U . . .
H15 H 0.9972 0.3599 0.6812 0.027 Uiso 1 1 calc R U . . .
C17 C 0.81939(19) -0.13996(12) 0.23917(14) 0.0205(4) Uani 1 1 d . U . . .
C12 C 0.7267(2) 0.33941(11) 0.45143(15) 0.0235(4) Uani 1 1 d . U . . .
H12 H 0.6603 0.3341 0.3930 0.028 Uiso 1 1 calc R U . . .
C18 C 0.8699(2) -0.17250(12) 0.15935(15) 0.0231(4) Uani 1 1 d . U . . .
C14 C 0.9011(2) 0.42249(12) 0.55540(16) 0.0266(5) Uani 1 1 d . U . . .
H14 H 0.9499 0.4730 0.5673 0.032 Uiso 1 1 calc R U . . .
C13 C 0.8009(2) 0.41456(12) 0.46944(16) 0.0287(5) Uani 1 1 d . U . . .
H13 H 0.7830 0.4597 0.4234 0.034 Uiso 1 1 calc R U . . .
C23 C 0.7332(2) 0.95466(11) 0.63498(14) 0.0239(4) Uani 1 1 d . U . . .
H23 H 0.6541 0.9789 0.5902 0.029 Uiso 1 1 calc R U . . .

loop_
_atom_site_aniso_label
_atom_site_aniso_U_11
_atom_site_aniso_U_22
_atom_site_aniso_U_33
_atom_site_aniso_U_23
_atom_site_aniso_U_13
_atom_site_aniso_U_12
Cl2 0.0426(4) 0.0651(4) 0.0368(4) 0.0260(3) 0.0070(3) -0.0106(3)
Cl3 0.0553(5) 0.0288(3) 0.0721(5) 0.0117(3) -0.0187(4) -0.0112(3)
Cl1 0.0682(5) 0.0802(5) 0.0284(3) -0.0002(3) 0.0098(3) 0.0493(4)
F1 0.0247(7) 0.0395(7) 0.0195(6) 0.0044(5) 0.0047(5) 0.0139(5)
F5 0.0251(7) 0.0525(7) 0.0166(6) -0.0028(5) 0.0018(5) 0.0176(6)
F2 0.0370(8) 0.0362(6) 0.0122(5) 0.0005(4) 0.0040(5) 0.0038(5)
F3 0.0361(7) 0.0350(6) 0.0214(6) -0.0080(5) 0.0193(5) 0.0001(5)
O2 0.0167(7) 0.0126(6) 0.0143(6) -0.0029(4) 0.0078(5) -0.0019(5)
O1 0.0152(7) 0.0146(6) 0.0121(6) -0.0014(4) 0.0075(5) -0.0015(4)
F4 0.0253(7) 0.0610(8) 0.0283(7) -0.0088(6) 0.0088(5) 0.0216(6)
C4 0.0150(9) 0.0151(7) 0.0133(8) -0.0004(6) 0.0058(7) 0.0015(6)
C5 0.0138(9) 0.0179(8) 0.0122(8) 0.0016(6) 0.0058(7) 0.0030(6)
C9 0.0152(9) 0.0127(8) 0.0162(8) 0.0015(6) 0.0042(7) -0.0024(6)
C1 0.0131(9) 0.0136(8) 0.0156(8) 0.0012(6) 0.0035(7) -0.0013(6)
C22 0.0167(9) 0.0150(7) 0.0155(8) -0.0017(6) 0.0080(7) -0.0018(6)
C11 0.0176(9) 0.0160(8) 0.0177(8) -0.0023(6) 0.0108(7) -0.0016(7)
C21 0.0192(9) 0.0169(8) 0.0172(8) 0.0019(7) 0.0075(7) 0.0010(7)
C6 0.0161(9) 0.0175(8) 0.0123(8) 0.0006(6) 0.0073(7) 0.0029(6)
C20 0.0240(10) 0.0210(8) 0.0121(8) 0.0007(7) 0.0047(7) -0.0046(7)
C10 0.0146(9) 0.0149(8) 0.0140(8) 0.0012(6) 0.0041(7) -0.0012(6)
C3 0.0211(10) 0.0174(8) 0.0168(8) -0.0030(7) 0.0091(7) 0.0006(7)
C7 0.0215(10) 0.0191(8) 0.0183(9) 0.0000(7) 0.0112(8) -0.0005(7)
C2 0.0195(9) 0.0154(8) 0.0206(8) -0.0029(7) 0.0079(7) -0.0029(7)
C16 0.0178(9) 0.0194(8) 0.0219(9) -0.0021(7) 0.0089(8) -0.0008(7)
C19 0.0272(11) 0.0212(9) 0.0182(9) -0.0052(7) 0.0149(8) -0.0029(7)
C8 0.0220(10) 0.0171(8) 0.0206(9) -0.0005(7) 0.0114(8) -0.0037(7)
C15 0.0177(10) 0.0266(9) 0.0268(10) -0.0088(8) 0.0105(8) -0.0049(8)
C17 0.0193(10) 0.0285(9) 0.0141(8) -0.0019(7) 0.0046(7) 0.0026(7)
C12 0.0302(11) 0.0194(9) 0.0218(9) 0.0001(7) 0.0072(8) -0.0033(8)
C18 0.0175(10) 0.0295(10) 0.0246(10) -0.0045(8) 0.0094(8) 0.0058(8)
C14 0.0314(12) 0.0188(9) 0.0356(11) -0.0082(8) 0.0207(9) -0.0093(8)
C13 0.0392(13) 0.0193(9) 0.0315(11) 0.0030(8) 0.0164(10) -0.0049(9)
C23 0.0291(11) 0.0229(9) 0.0200(9) 0.0035(7) 0.0063(8) 0.0056(8)

loop_
_atom_type_symbol
_atom_type_description
_atom_type_scat_dispersion_real
_atom_type_scat_dispersion_imag
_atom_type_scat_source
C C 0.0033 0.0016 'International Tables Vol C Tables 4.2.6.8 and 6.1.1.4'
H H 0.0000 0.0000 'International Tables Vol C Tables 4.2.6.8 and 6.1.1.4'
F F 0.0171 0.0103 'International Tables Vol C Tables 4.2.6.8 and 6.1.1.4'
O O 0.0106 0.0060 'International Tables Vol C Tables 4.2.6.8 and 6.1.1.4'
Cl Cl 0.1484 0.1585 'International Tables Vol C Tables 4.2.6.8 and 6.1.1.4'

loop_
_geom_angle_atom_site_label_1
_geom_angle_atom_site_label_2
_geom_angle_atom_site_label_3
_geom_angle
_geom_angle_site_symmetry_1
_geom_angle_site_symmetry_3
C6 O2 C9 106.80(12) . .
C4 O1 C1 105.83(12) . .
C3 C4 O1 109.81(14) . .
C3 C4 C5 128.17(16) . .
O1 C4 C5 122.02(14) . .
C6 C5 C4 131.37(16) . .
C6 C5 C22 116.21(15) . .
C4 C5 C22 112.42(14) . .
C10 C9 O2 123.90(15) . .
C10 C9 C8 127.62(16) . .
O2 C9 C8 108.46(14) . .
C2 C1 O1 109.98(14) . .
C2 C1 C10 127.86(16) . 3_656
O1 C1 C10 122.14(14) . 3_656
C17 C22 C21 116.97(15) . .
C17 C22 C5 122.08(16) . .
C21 C22 C5 120.86(16) . .
C16 C11 C12 119.19(16) . .
C16 C11 C10 118.58(15) . .
C12 C11 C10 122.21(17) . .
F1 C21 C20 118.36(16) . .
F1 C21 C22 119.24(15) . .
C20 C21 C22 122.40(17) . .
C5 C6 O2 123.96(15) . .
C5 C6 C7 127.45(15) . .
O2 C6 C7 108.56(14) . .
F2 C20 C21 120.92(18) . .
F2 C20 C19 119.99(16) . .
C21 C20 C19 119.09(17) . .
C9 C10 C1 129.22(16) . 3_656
C9 C10 C11 117.49(15) . .
C1 C10 C11 113.19(14) 3_656 .
C4 C3 C2 107.32(15) . .
C8 C7 C6 108.34(15) . .
C1 C2 C3 107.05(15) . .
C11 C16 C15 120.68(17) . .
F3 C19 C18 120.47(17) . .
F3 C19 C20 119.44(17) . .
C18 C19 C20 120.09(16) . .
C7 C8 C9 107.84(16) . .
C14 C15 C16 119.71(19) . .
F5 C17 C18 118.41(17) . .
F5 C17 C22 120.17(15) . .
C18 C17 C22 121.42(17) . .
C13 C12 C11 120.02(19) . .
F4 C18 C19 119.64(16) . .
F4 C18 C17 120.36(18) . .
C19 C18 C17 120.00(17) . .
C15 C14 C13 120.04(17) . .
C14 C13 C12 120.33(19) . .
Cl1 C23 Cl2 110.50(10) . .
Cl1 C23 Cl3 110.24(12) . .
Cl2 C23 Cl3 108.55(11) . .

loop_
_geom_bond_atom_site_label_1
_geom_bond_atom_site_label_2
_geom_bond_distance
_geom_bond_site_symmetry_2
Cl2 C23 1.7541(19) .
Cl3 C23 1.760(2) .
Cl1 C23 1.7459(19) .
F1 C21 1.336(2) .
F5 C17 1.335(2) .
F2 C20 1.334(2) .
F3 C19 1.3341(19) .
O2 C6 1.3905(19) .
O2 C9 1.3961(19) .
O1 C4 1.386(2) .
O1 C1 1.3915(19) .
F4 C18 1.339(2) .
C4 C3 1.368(2) .
C4 C5 1.432(2) .
C5 C6 1.352(2) .
C5 C22 1.500(2) .
C9 C10 1.359(2) .
C9 C8 1.430(2) .
C1 C2 1.364(2) .
C1 C10 1.437(2) 3_656
C22 C17 1.385(3) .
C22 C21 1.384(2) .
C11 C16 1.393(3) .
C11 C12 1.393(2) .
C11 C10 1.497(2) .
C21 C20 1.384(2) .
C6 C7 1.425(2) .
C20 C19 1.379(3) .
C10 C1 1.437(2) 3_656
C3 C2 1.409(2) .
C7 C8 1.350(3) .
C16 C15 1.388(3) .
C19 C18 1.368(3) .
C15 C14 1.389(3) .
C17 C18 1.391(2) .
C12 C13 1.392(3) .
C14 C13 1.382(3) .
